data_7222863
loop_
_publ_author_name
'Cordier, G.'
'Schaefer, H.'
'Stelter, M.'

_publ_section_title
;
 Sr3 Ga Sb3 und Sr3 In P3, zwei neue Zintlphasen mit komplexen Anionen
;
_journal_name_full
;
Zeitschrift fuer Naturforschung, Teil B. Anorganische Chemie, Organische 
Chemie (42,1987-)
;
_journal_page_first 1268
_journal_page_last 1272
_journal_volume 42
_journal_year 1987
_chemical_formula_sum 'Ga Sb3 Sr3'
_chemical_name_systematic 'Sr3 Ga Sb3'
_space_group_IT_number 14
_symmetry_space_group_name_Hall '-P 2yn'
_symmetry_space_group_name_H-M 'P 1 21/n 1'
_cell_angle_alpha 90
_cell_angle_beta 110
_cell_angle_gamma 90
_cell_formula_units_Z 8
_cell_length_a 11.762
_cell_length_b 14.509
_cell_length_c 11.749
_cell_volume 1884.106
_citation_journal_id_ASTM ZNBSEN
_cod_data_source_file Cordier_ZNBSEN_1987_1677.cif
_cod_data_source_block Ga1Sb3Sr3
_cod_original_sg_symbol_Hall '-P 2ybc (x-z,y,z)'
_cod_original_formula_sum 'Ga1 Sb3 Sr3'
_cod_database_code 7222863

loop_
_symmetry_equiv_pos_as_xyz
x,y,z
-x+1/2,y+1/2,-z+1/2
-x,-y,-z
x-1/2,-y-1/2,z-1/2

loop_
_atom_site_label
_atom_site_type_symbol
_atom_site_fract_x
_atom_site_fract_y
_atom_site_fract_z
_atom_site_occupancy
_atom_site_U_iso_or_equiv
Sr3 Sr 0.8183 0.5708 0.9578 1 0.0
Sb5 Sb 0.9498 0.0999 0.7942 1 0.0
Ga1 Ga 0.1888 0.0911 0.8169 1 0.0
Sb4 Sb 0.1801 0.7372 0.5459 1 0.0
Sr4 Sr 0.0378 0.9044 0.6565 1 0.0
Sb3 Sb 0.7954 0.9064 0.4043 1 0.0
Sb6 Sb 0.8988 0.7413 0.7889 1 0.0
Sb2 Sb 0.2261 0.4329 0.5765 1 0.0
Sr2 Sr 0.8421 0.2498 0.9791 1 0.0
Ga2 Ga 0.8219 0.255 0.6927 1 0.0
Sr1 Sr 0.023 0.5758 0.6726 1 0.0
Sr5 Sr 0.0915 0.2836 0.6874 1 0.0
Sb1 Sb 0.4263 0.0908 0.3115 1 0.0
Sr6 Sr 0.6638 0.4335 0.5866 1 0.0
